data_1533553
loop_
_publ_author_name
'Tancret, N.'
'Roussel, P.'
'Abraham, F.'

_publ_section_title
;
 New Ba5 M5-x Ptx Cl O13 (M= Fe, Co) oxychlorides with layered
 perovskite-related structure
;
_journal_name_full 'Journal of Solid State Chemistry'
_journal_page_first 1023
_journal_page_last 1031
_journal_volume 177
_journal_year 2004
_chemical_formula_sum 'Ba5 Cl Fe3.411 O13 Pt1.589'
_chemical_name_systematic 'Ba5 Fe3.411 Pt1.589 Cl O13'
_space_group_IT_number 194
_symmetry_space_group_name_Hall '-P 6c 2c'
_symmetry_space_group_name_H-M 'P 63/m m c'
_cell_angle_alpha 90
_cell_angle_beta 90
_cell_angle_gamma 120
_cell_formula_units_Z 2
_cell_length_a 5.7795
_cell_length_b 5.7795
_cell_length_c 25.08
_cell_volume 725.502
_citation_journal_id_ASTM JSSCBI
_cod_data_source_file Tancret_JSSCBI_2004_1615.cif
_cod_data_source_block Ba5Cl1Fe3.411O13Pt1.589
_cod_original_cell_volume 725.5021
_cod_original_formula_sum 'Ba5 Cl1 Fe3.411 O13 Pt1.589'
_cod_database_code 1533553

loop_
_symmetry_equiv_pos_as_xyz
x,y,z
x-y,x,z+1/2
-y,x-y,z
-x,-y,z+1/2
-x+y,-x,z
y,-x+y,z+1/2
-y,-x,-z+1/2
x-y,-y,-z
x,x-y,-z+1/2
y,x,-z
-x+y,y,-z+1/2
-x,-x+y,-z
-x,-y,-z
-x+y,-x,-z-1/2
y,-x+y,-z
x,y,-z-1/2
x-y,x,-z
-y,x-y,-z-1/2
y,x,z-1/2
-x+y,y,z
-x,-x+y,z-1/2
-y,-x,z
x-y,-y,z-1/2
x,x-y,z

loop_
_atom_site_label
_atom_site_type_symbol
_atom_site_fract_x
_atom_site_fract_y
_atom_site_fract_z
_atom_site_occupancy
_atom_site_U_iso_or_equiv
Fe3 Fe+3 0 0 0 0.093 0.0
Fe2 Fe+3 0.3333 0.6667 0.8185 1 0.0
Fe1 Fe+3 0 0 0.60776 0.659 0.0
O2 O-2 0.695 0.8475 0.4486 1 0.0
Ba1 Ba+2 0 0 0.25 1 0.0
Cl1 Cl-1 0.3333 0.6667 0.25 1 0.0
O1 O-2 0.326 0.163 0.3483 1 0.0
Pt1 Pt+4 0 0 0.60776 0.341 0.0
Pt2 Pt+4 0 0 0 0.907 0.0
Ba2 Ba+2 0.3333 0.6667 0.37068 1 0.0
O3 O-2 0.3333 0.6667 0.75 1 0.0
Ba3 Ba+2 0.3333 0.6667 0.96048 1 0.0
